data_8105441
loop_
_publ_author_name
'Li-Hua, Wang'
'Xi-Shi, Tai'

_publ_section_title
;
 The crystal structure of
 2-(2-(2,3,4,9-tetrahydro-1H-pyrido[3,4-b]indol-2-ium-1-yl)phenoxy)acetate,
 C19H18N2O3
;
_journal_issue 6
_journal_name_full 'Zeitschrift f\"ur Kristallographie - New Crystal Structures'
_journal_page_first 1275
_journal_page_last 1276
_journal_paper_doi 10.1515/ncrs-2020-0238
_journal_volume 235
_journal_year 2020
_chemical_formula_moiety 'C19 H18 N2 O3'
_chemical_formula_sum 'C19 H18 N2 O3'
_chemical_formula_weight 322.35
_space_group_crystal_system monoclinic
_space_group_IT_number 14
_space_group_name_Hall '-P 2ybc'
_space_group_name_H-M_alt 'P 1 21/c 1'
_atom_sites_solution_hydrogens geom
_atom_sites_solution_primary direct
_cell_angle_alpha 90
_cell_angle_beta 99.248(5)
_cell_angle_gamma 90
_cell_formula_units_Z 4
_cell_length_a 12.6187(7)
_cell_length_b 9.4445(5)
_cell_length_c 13.7424(8)
_cell_measurement_reflns_used 3416
_cell_measurement_temperature 100.00(10)
_cell_measurement_theta_max 73.4110
_cell_measurement_theta_min 3.5490
_cell_volume 1616.49(16)
_computing_cell_refinement 'CrysAlisPro 1.171.38.43f (Rigaku OD, 2015)'
_computing_data_collection 'CrysAlisPro 1.171.38.43f (Rigaku OD, 2015)'
_computing_data_reduction 'CrysAlisPro 1.171.38.43f (Rigaku OD, 2015)'
_computing_molecular_graphics 'Olex2 1.3-alpha (Dolomanov et al., 2009)'
_computing_publication_material 'Olex2 1.3-alpha (Dolomanov et al., 2009)'
_computing_structure_refinement 'SHELXL 2018/3 (Sheldrick, 2015)'
_computing_structure_solution 'SHELXS  (Sheldrick, 2008)'
_diffrn_ambient_environment N~2~
_diffrn_ambient_temperature 100.00(10)
_diffrn_detector 'CCD plate'
_diffrn_detector_area_resol_mean 5.2684
_diffrn_detector_type AtlasS2
_diffrn_measured_fraction_theta_full 0.998
_diffrn_measured_fraction_theta_max 0.975
_diffrn_measurement_details
;
List of Runs (angles in degrees, time in seconds):

  # Type    Start    End  Width  t~exp~   \w     \q     \k     \f   Frames
--------------------------------------------------------------------------
  1  \w      1.00  28.00   1.00    1.00    --   40.98 -99.00  60.00   27
  2  \w     54.00 100.00   1.00    1.00    --  106.95 -94.00 -30.00   46
  3  \w     34.00 128.00   1.00    1.00    --  106.95 -77.00-180.00   94
  4  \w     81.00 133.00   1.00    1.00    --  106.95  45.00-120.00   52
  5  \w    128.00 163.00   1.00    1.00    --  106.95 125.00-120.00   35
  6  \w    106.00 133.00   1.00    1.00    --  106.95 125.00-180.00   27
  7  \w     79.00 145.00   1.00    1.00    --  106.95  30.00  30.00   66
  8  \w     80.00 178.00   1.00    1.00    --  106.95  30.00 120.00   98
  9  \w    -36.00  -6.00   1.00    1.00    --  -40.98 125.00 -60.00   30
 10  \w   -114.00 -29.00   1.00    1.00    --  -40.98 -37.00 150.00   85
 11  \w   -102.00 -26.00   1.00    1.00    --  -40.98 -57.00-120.00   76
;
_diffrn_measurement_device 'four-circle diffractometer'
_diffrn_measurement_device_type 'SuperNova, Dual, Cu at zero, AtlasS2'
_diffrn_measurement_method '\w scans'
_diffrn_orient_matrix_type 'CrysAlisPro convention (1999,Acta A55,543-557)'
_diffrn_orient_matrix_UB_11 0.0302131000
_diffrn_orient_matrix_UB_12 -0.0690384000
_diffrn_orient_matrix_UB_13 0.1022274000
_diffrn_orient_matrix_UB_21 0.1173742000
_diffrn_orient_matrix_UB_22 -0.0134214000
_diffrn_orient_matrix_UB_23 -0.0169750000
_diffrn_orient_matrix_UB_31 0.0249360000
_diffrn_orient_matrix_UB_32 0.1471585000
_diffrn_orient_matrix_UB_33 0.0464145000
_diffrn_radiation_monochromator mirror
_diffrn_radiation_probe x-ray
_diffrn_radiation_type 'Cu K\a'
_diffrn_radiation_wavelength 1.54184
_diffrn_reflns_av_unetI/netI 0.0492
_diffrn_reflns_Laue_measured_fraction_full 0.998
_diffrn_reflns_Laue_measured_fraction_max 0.975
_diffrn_reflns_limit_h_max 15
_diffrn_reflns_limit_h_min -15
_diffrn_reflns_limit_k_max 11
_diffrn_reflns_limit_k_min -11
_diffrn_reflns_limit_l_max 17
_diffrn_reflns_limit_l_min -17
_diffrn_reflns_number 3187
_diffrn_reflns_point_group_measured_fraction_full 0.998
_diffrn_reflns_point_group_measured_fraction_max 0.975
_diffrn_reflns_theta_full 67.684
_diffrn_reflns_theta_max 73.546
_diffrn_reflns_theta_min 3.549
_diffrn_source 'micro-focus sealed X-ray tube'
_diffrn_source_type 'SuperNova (Cu) X-ray Source'
_exptl_absorpt_coefficient_mu 0.737
_exptl_absorpt_correction_T_max 1.00000
_exptl_absorpt_correction_T_min 0.86631
_exptl_absorpt_correction_type multi-scan
_exptl_absorpt_process_details
;
CrysAlisPro 1.171.38.43f (Rigaku Oxford Diffraction, 2015)
Empirical absorption correction using spherical harmonics,
 implemented in SCALE3 ABSPACK scaling algorithm.
;
_exptl_crystal_colour colourless
_exptl_crystal_colour_primary colourless
_exptl_crystal_density_diffrn 1.325
_exptl_crystal_description block
_exptl_crystal_F_000 680
_exptl_crystal_size_max 0.13
_exptl_crystal_size_mid 0.11
_exptl_crystal_size_min 0.09
_refine_diff_density_max 0.563
_refine_diff_density_min -0.434
_refine_diff_density_rms 0.098
_refine_ls_extinction_coef .
_refine_ls_extinction_method none
_refine_ls_goodness_of_fit_ref 1.233
_refine_ls_hydrogen_treatment constr
_refine_ls_matrix_type full
_refine_ls_number_parameters 218
_refine_ls_number_reflns 3187
_refine_ls_number_restraints 0
_refine_ls_restrained_S_all 1.233
_refine_ls_R_factor_all 0.0874
_refine_ls_R_factor_gt 0.0793
_refine_ls_shift/su_max 0.000
_refine_ls_shift/su_mean 0.000
_refine_ls_structure_factor_coef Fsqd
_refine_ls_weighting_details 'w=1/[\s^2^(Fo^2^)+(0.0224P)^2^+5.6331P] where P=(Fo^2^+2Fc^2^)/3'
_refine_ls_weighting_scheme calc
_refine_ls_wR_factor_gt 0.2193
_refine_ls_wR_factor_ref 0.2220
_reflns_Friedel_coverage 0.000
_reflns_Friedel_fraction_full .
_reflns_Friedel_fraction_max .
_reflns_number_gt 2800
_reflns_number_total 3187
_reflns_threshold_expression 'I > 2\s(I)'
_cod_data_source_file suppl_ncrs-2020-0238_suppl.cif
_cod_data_source_block wf_05_2
_cod_database_code 8105441
_shelx_space_group_comment
;
The symmetry employed for this shelxl refinement is uniquely defined
by the following loop, which should always be used as a source of
symmetry information in preference to the above space-group names.
They are only intended as comments.
;
_reflns_odcompleteness_completeness 99.81
_reflns_odcompleteness_iscentric 1
_reflns_odcompleteness_theta 66.97
_olex2_refinement_description
;
1. Twinned data refinement
 Scales: 0.580(6)
 0.420(6)
2. Fixed Uiso
 At 1.2 times of:
  All C(H) groups, All C(H,H) groups, All N(H) groups, All N(H,H) groups
3.a Ternary CH refined with riding coordinates:
 C9(H9)
3.b Secondary CH2 refined with riding coordinates:
 N2(H2A,H2B), C10(H10A,H10B), C11(H11A,H11B), C18(H18A,H18B)
3.c Aromatic/amide H refined with riding coordinates:
 N1(H1), C1(H1A), C2(H2), C3(H3), C4(H4), C13(H13), C14(H14), C15(H15), C16(H16)
;

loop_
_space_group_symop_operation_xyz
'x, y, z'
'-x, y+1/2, -z+1/2'
'-x, -y, -z'
'x, -y-1/2, z-1/2'

loop_
_atom_site_label
_atom_site_type_symbol
_atom_site_fract_x
_atom_site_fract_y
_atom_site_fract_z
_atom_site_U_iso_or_equiv
_atom_site_adp_type
_atom_site_occupancy
_atom_site_site_symmetry_order
_atom_site_calc_flag
_atom_site_refinement_flags_posn
_atom_site_refinement_flags_adp
_atom_site_refinement_flags_occupancy
_atom_site_disorder_assembly
_atom_site_disorder_group
O1 O 0.5085(2) 0.1878(3) 0.3942(2) 0.0192(7) Uani 1 1 d . . . . .
O2 O 0.5907(2) 0.2430(3) 0.2318(2) 0.0189(6) Uani 1 1 d . . . . .
O3 O 0.4614(2) 0.1269(3) 0.1337(2) 0.0204(7) Uani 1 1 d . . . . .
N1 N 0.7459(3) 0.4256(4) 0.6624(3) 0.0179(8) Uani 1 1 d . . . . .
H1 H 0.705240 0.374543 0.692848 0.021 Uiso 1 1 calc R U . . .
N2 N 0.6697(3) 0.4037(4) 0.3903(3) 0.0156(7) Uani 1 1 d . . . . .
H2A H 0.636055 0.342872 0.346439 0.019 Uiso 1 1 calc R U . . .
H2B H 0.634804 0.485823 0.381910 0.019 Uiso 1 1 calc R U . . .
C1 C 0.9546(3) 0.6802(5) 0.6557(4) 0.0217(9) Uani 1 1 d . . . . .
H1A H 0.986453 0.724683 0.607410 0.026 Uiso 1 1 calc R U . . .
C2 C 0.9873(4) 0.7112(5) 0.7543(4) 0.0269(11) Uani 1 1 d . . . . .
H2 H 1.041296 0.777640 0.772051 0.032 Uiso 1 1 calc R U . . .
C3 C 0.9406(4) 0.6444(5) 0.8277(3) 0.0246(10) Uani 1 1 d . . . . .
H3 H 0.965523 0.665776 0.893496 0.029 Uiso 1 1 calc R U . . .
C4 C 0.8582(4) 0.5471(5) 0.8049(3) 0.0226(10) Uani 1 1 d . . . . .
H4 H 0.826641 0.503344 0.853666 0.027 Uiso 1 1 calc R U . . .
C5 C 0.8249(3) 0.5180(5) 0.7055(3) 0.0172(9) Uani 1 1 d . . . . .
C6 C 0.8723(3) 0.5801(5) 0.6298(3) 0.0175(9) Uani 1 1 d . . . . .
C7 C 0.8202(3) 0.5205(4) 0.5382(3) 0.0165(9) Uani 1 1 d . . . . .
C8 C 0.7441(3) 0.4299(4) 0.5619(3) 0.0159(8) Uani 1 1 d . . . . .
C9 C 0.6636(3) 0.3492(4) 0.4924(3) 0.0156(8) Uani 1 1 d . . . . .
H9 H 0.592164 0.371503 0.507574 0.019 Uiso 1 1 calc R U . . .
C10 C 0.8363(3) 0.5439(5) 0.4334(3) 0.0188(9) Uani 1 1 d . . . . .
H10A H 0.912343 0.544360 0.429440 0.023 Uiso 1 1 calc R U . . .
H10B H 0.806251 0.634536 0.409979 0.023 Uiso 1 1 calc R U . . .
C11 C 0.7805(3) 0.4249(5) 0.3698(3) 0.0197(9) Uani 1 1 d . . . . .
H11A H 0.778131 0.447998 0.300706 0.024 Uiso 1 1 calc R U . . .
H11B H 0.821106 0.337903 0.383305 0.024 Uiso 1 1 calc R U . . .
C12 C 0.6766(3) 0.1898(4) 0.4944(3) 0.0166(9) Uani 1 1 d . . . . .
C13 C 0.7628(4) 0.1195(5) 0.5491(3) 0.0209(9) Uani 1 1 d . . . . .
H13 H 0.817328 0.171751 0.586250 0.025 Uiso 1 1 calc R U . . .
C14 C 0.7691(4) -0.0271(5) 0.5496(3) 0.0231(10) Uani 1 1 d . . . . .
H14 H 0.827093 -0.072882 0.586909 0.028 Uiso 1 1 calc R U . . .
C15 C 0.6877(4) -0.1045(5) 0.4938(3) 0.0245(10) Uani 1 1 d . . . . .
H15 H 0.691570 -0.202852 0.493881 0.029 Uiso 1 1 calc R U . . .
C16 C 0.6005(4) -0.0379(5) 0.4378(3) 0.0214(9) Uani 1 1 d . . . . .
H16 H 0.546887 -0.090809 0.400016 0.026 Uiso 1 1 calc R U . . .
C17 C 0.5946(3) 0.1094(5) 0.4391(3) 0.0165(8) Uani 1 1 d . . . . .
C18 C 0.4487(3) 0.1378(5) 0.3038(3) 0.0220(10) Uani 1 1 d . . . . .
H18A H 0.378025 0.181005 0.293769 0.026 Uiso 1 1 calc R U . . .
H18B H 0.439335 0.036097 0.307890 0.026 Uiso 1 1 calc R U . . .
C19 C 0.5042(3) 0.1715(4) 0.2164(3) 0.0176(9) Uani 1 1 d . . . . .

loop_
_atom_site_aniso_label
_atom_site_aniso_U_11
_atom_site_aniso_U_22
_atom_site_aniso_U_33
_atom_site_aniso_U_23
_atom_site_aniso_U_13
_atom_site_aniso_U_12
O1 0.0192(14) 0.0222(16) 0.0153(14) -0.0007(13) -0.0001(12) -0.0019(12)
O2 0.0200(14) 0.0194(15) 0.0174(14) -0.0043(13) 0.0033(12) -0.0048(12)
O3 0.0264(15) 0.0192(16) 0.0148(15) -0.0006(12) 0.0011(12) -0.0050(13)
N1 0.0206(17) 0.0189(18) 0.0142(17) -0.0009(15) 0.0029(14) -0.0031(14)
N2 0.0183(16) 0.0145(17) 0.0134(16) -0.0020(14) 0.0011(13) -0.0009(14)
C1 0.020(2) 0.017(2) 0.028(2) -0.0025(19) 0.0018(18) -0.0012(17)
C2 0.020(2) 0.022(2) 0.035(3) -0.010(2) -0.0064(19) -0.0028(18)
C3 0.023(2) 0.026(2) 0.022(2) -0.008(2) -0.0040(18) 0.0040(19)
C4 0.024(2) 0.023(2) 0.019(2) -0.0028(18) -0.0026(18) 0.0042(18)
C5 0.0160(18) 0.016(2) 0.019(2) -0.0022(17) 0.0010(16) 0.0014(16)
C6 0.0155(19) 0.015(2) 0.021(2) -0.0008(18) 0.0001(16) 0.0018(16)
C7 0.0170(19) 0.014(2) 0.018(2) 0.0006(17) 0.0023(16) 0.0005(16)
C8 0.0185(19) 0.014(2) 0.0150(19) -0.0034(17) 0.0034(16) 0.0004(16)
C9 0.0167(19) 0.018(2) 0.0128(19) 0.0003(17) 0.0044(16) -0.0007(16)
C10 0.0184(19) 0.018(2) 0.021(2) 0.0031(18) 0.0052(17) -0.0016(17)
C11 0.022(2) 0.020(2) 0.018(2) 0.0026(18) 0.0034(17) 0.0016(17)
C12 0.020(2) 0.016(2) 0.0142(19) -0.0006(17) 0.0053(16) -0.0014(16)
C13 0.024(2) 0.021(2) 0.017(2) -0.0021(18) 0.0002(17) 0.0004(18)
C14 0.030(2) 0.021(2) 0.019(2) 0.0055(19) 0.0068(18) 0.0079(19)
C15 0.039(3) 0.015(2) 0.024(2) -0.0004(19) 0.017(2) 0.0011(19)
C16 0.029(2) 0.020(2) 0.018(2) -0.0032(18) 0.0110(18) -0.0070(18)
C17 0.0190(19) 0.020(2) 0.0115(19) 0.0003(17) 0.0050(16) -0.0012(17)
C18 0.019(2) 0.031(2) 0.014(2) -0.0034(19) -0.0012(17) -0.0072(19)
C19 0.020(2) 0.013(2) 0.019(2) 0.0016(17) 0.0020(17) -0.0002(16)

loop_
_atom_type_symbol
_atom_type_description
_atom_type_scat_dispersion_real
_atom_type_scat_dispersion_imag
_atom_type_scat_source
C C 0.0181 0.0091 'International Tables Vol C Tables 4.2.6.8 and 6.1.1.4'
H H 0.0000 0.0000 'International Tables Vol C Tables 4.2.6.8 and 6.1.1.4'
N N 0.0311 0.0180 'International Tables Vol C Tables 4.2.6.8 and 6.1.1.4'
O O 0.0492 0.0322 'International Tables Vol C Tables 4.2.6.8 and 6.1.1.4'

loop_
_geom_angle_atom_site_label_1
_geom_angle_atom_site_label_2
_geom_angle_atom_site_label_3
_geom_angle
_geom_angle_site_symmetry_1
_geom_angle_site_symmetry_3
C17 O1 C18 118.7(3) . .
C5 N1 H1 126.1 . .
C8 N1 H1 126.1 . .
C8 N1 C5 107.7(4) . .
H2A N2 H2B 107.6 . .
C9 N2 H2A 108.7 . .
C9 N2 H2B 108.7 . .
C11 N2 H2A 108.7 . .
C11 N2 H2B 108.7 . .
C11 N2 C9 114.4(3) . .
C2 C1 H1A 120.6 . .
C2 C1 C6 118.8(4) . .
C6 C1 H1A 120.6 . .
C1 C2 H2 119.4 . .
C1 C2 C3 121.2(4) . .
C3 C2 H2 119.4 . .
C2 C3 H3 119.2 . .
C4 C3 C2 121.5(4) . .
C4 C3 H3 119.2 . .
C3 C4 H4 121.6 . .
C3 C4 C5 116.8(4) . .
C5 C4 H4 121.6 . .
N1 C5 C4 128.9(4) . .
N1 C5 C6 108.0(4) . .
C4 C5 C6 123.1(4) . .
C1 C6 C5 118.5(4) . .
C1 C6 C7 134.4(4) . .
C5 C6 C7 107.1(4) . .
C6 C7 C10 131.9(4) . .
C8 C7 C6 106.1(4) . .
C8 C7 C10 122.0(4) . .
N1 C8 C9 121.8(4) . .
C7 C8 N1 111.1(4) . .
C7 C8 C9 127.0(4) . .
N2 C9 H9 108.1 . .
N2 C9 C12 109.5(3) . .
C8 C9 N2 106.9(3) . .
C8 C9 H9 108.1 . .
C8 C9 C12 115.9(4) . .
C12 C9 H9 108.1 . .
C7 C10 H10A 110.0 . .
C7 C10 H10B 110.0 . .
C7 C10 C11 108.7(4) . .
H10A C10 H10B 108.3 . .
C11 C10 H10A 110.0 . .
C11 C10 H10B 110.0 . .
N2 C11 C10 110.6(3) . .
N2 C11 H11A 109.5 . .
N2 C11 H11B 109.5 . .
C10 C11 H11A 109.5 . .
C10 C11 H11B 109.5 . .
H11A C11 H11B 108.1 . .
C13 C12 C9 123.9(4) . .
C13 C12 C17 118.7(4) . .
C17 C12 C9 117.4(4) . .
C12 C13 H13 119.3 . .
C14 C13 C12 121.3(4) . .
C14 C13 H13 119.3 . .
C13 C14 H14 120.4 . .
C13 C14 C15 119.1(4) . .
C15 C14 H14 120.4 . .
C14 C15 H15 119.4 . .
C16 C15 C14 121.2(4) . .
C16 C15 H15 119.4 . .
C15 C16 H16 120.5 . .
C15 C16 C17 119.0(4) . .
C17 C16 H16 120.5 . .
O1 C17 C12 114.3(4) . .
O1 C17 C16 124.9(4) . .
C16 C17 C12 120.6(4) . .
O1 C18 H18A 109.2 . .
O1 C18 H18B 109.2 . .
O1 C18 C19 111.9(3) . .
H18A C18 H18B 107.9 . .
C19 C18 H18A 109.2 . .
C19 C18 H18B 109.2 . .
O2 C19 C18 118.2(4) . .
O3 C19 O2 124.4(4) . .
O3 C19 C18 117.4(4) . .

loop_
_geom_bond_atom_site_label_1
_geom_bond_atom_site_label_2
_geom_bond_distance
_geom_bond_site_symmetry_2
O1 C17 1.376(5) .
O1 C18 1.427(5) .
O2 C19 1.272(5) .
O3 C19 1.250(5) .
N1 H1 0.8600 .
N1 C5 1.384(5) .
N1 C8 1.378(5) .
N2 H2A 0.8900 .
N2 H2B 0.8900 .
N2 C9 1.508(5) .
N2 C11 1.484(5) .
C1 H1A 0.9300 .
C1 C2 1.382(7) .
C1 C6 1.407(6) .
C2 H2 0.9300 .
C2 C3 1.398(7) .
C3 H3 0.9300 .
C3 C4 1.386(7) .
C4 H4 0.9300 .
C4 C5 1.390(6) .
C5 C6 1.409(6) .
C6 C7 1.438(6) .
C7 C8 1.364(6) .
C7 C10 1.504(6) .
C8 C9 1.487(6) .
C9 H9 0.9800 .
C9 C12 1.515(6) .
C10 H10A 0.9700 .
C10 H10B 0.9700 .
C10 C11 1.524(6) .
C11 H11A 0.9700 .
C11 H11B 0.9700 .
C12 C13 1.388(6) .
C12 C17 1.404(6) .
C13 H13 0.9300 .
C13 C14 1.387(6) .
C14 H14 0.9300 .
C14 C15 1.388(7) .
C15 H15 0.9300 .
C15 C16 1.387(7) .
C16 H16 0.9300 .
C16 C17 1.394(6) .
C18 H18A 0.9700 .
C18 H18B 0.9700 .
C18 C19 1.519(6) .

loop_
_geom_torsion_atom_site_label_1
_geom_torsion_atom_site_label_2
_geom_torsion_atom_site_label_3
_geom_torsion_atom_site_label_4
_geom_torsion
_geom_torsion_site_symmetry_1
_geom_torsion_site_symmetry_2
_geom_torsion_site_symmetry_3
_geom_torsion_site_symmetry_4
O1 C18 C19 O2 -3.2(6) . . . .
O1 C18 C19 O3 176.8(4) . . . .
N1 C5 C6 C1 179.2(4) . . . .
N1 C5 C6 C7 -0.8(5) . . . .
N1 C8 C9 N2 167.7(4) . . . .
N1 C8 C9 C12 -69.9(5) . . . .
N2 C9 C12 C13 114.9(4) . . . .
N2 C9 C12 C17 -66.8(5) . . . .
C1 C2 C3 C4 -1.5(7) . . . .
C1 C6 C7 C8 -178.7(5) . . . .
C1 C6 C7 C10 0.6(8) . . . .
C2 C1 C6 C5 1.5(6) . . . .
C2 C1 C6 C7 -178.6(5) . . . .
C2 C3 C4 C5 0.6(7) . . . .
C3 C4 C5 N1 179.4(4) . . . .
C3 C4 C5 C6 1.4(6) . . . .
C4 C5 C6 C1 -2.4(6) . . . .
C4 C5 C6 C7 177.6(4) . . . .
C5 N1 C8 C7 0.9(5) . . . .
C5 N1 C8 C9 -176.2(4) . . . .
C5 C6 C7 C8 1.3(5) . . . .
C5 C6 C7 C10 -179.4(4) . . . .
C6 C1 C2 C3 0.4(7) . . . .
C6 C7 C8 N1 -1.3(5) . . . .
C6 C7 C8 C9 175.6(4) . . . .
C6 C7 C10 C11 164.9(4) . . . .
C7 C8 C9 N2 -8.9(6) . . . .
C7 C8 C9 C12 113.5(5) . . . .
C7 C10 C11 N2 48.2(5) . . . .
C8 N1 C5 C4 -178.3(4) . . . .
C8 N1 C5 C6 0.0(5) . . . .
C8 C7 C10 C11 -15.9(6) . . . .
C8 C9 C12 C13 -6.1(6) . . . .
C8 C9 C12 C17 172.2(4) . . . .
C9 N2 C11 C10 -66.5(4) . . . .
C9 C12 C13 C14 178.6(4) . . . .
C9 C12 C17 O1 -3.7(5) . . . .
C9 C12 C17 C16 -179.5(4) . . . .
C10 C7 C8 N1 179.3(4) . . . .
C10 C7 C8 C9 -3.8(7) . . . .
C11 N2 C9 C8 43.3(4) . . . .
C11 N2 C9 C12 -83.1(4) . . . .
C12 C13 C14 C15 0.3(7) . . . .
C13 C12 C17 O1 174.7(4) . . . .
C13 C12 C17 C16 -1.1(6) . . . .
C13 C14 C15 C16 0.0(7) . . . .
C14 C15 C16 C17 -0.8(7) . . . .
C15 C16 C17 O1 -173.9(4) . . . .
C15 C16 C17 C12 1.4(6) . . . .
C17 O1 C18 C19 -79.9(5) . . . .
C17 C12 C13 C14 0.3(7) . . . .
C18 O1 C17 C12 150.2(4) . . . .
C18 O1 C17 C16 -34.2(6) . . . .
